data_4134492
loop_
_publ_author_name
'Pan, Chun-Ya'
'Yang, Xin-Rui'
'Xiong, Lin'
'Lu, Zhong-Wei'
'Zhen, Bo-Yu'
'Sui, Xin'
'Deng, Xue-Bin'
'Chen, Ling'
'Wu, Li-Ming'

_publ_section_title
;
 Solid-State Nonlinear Optical Switch with the Widest Switching
 Temperature Range Owing to Its Continuously Tunable <i>T</i><sub>c</sub>.
;
_journal_issue 13
_journal_name_full 'Journal of the American Chemical Society'
_journal_page_first 6423
_journal_page_last 6431
_journal_paper_doi 10.1021/jacs.0c01741
_journal_volume 142
_journal_year 2020
_chemical_formula_sum 'F H6.89 K0.28 N1.72 O3 P'
_chemical_formula_weight 139.90
_space_group_IT_number 33
_space_group_name_Hall 'P 2c -2n'
_space_group_name_H-M_alt 'P n a 21'
_symmetry_cell_setting orthorhombic
_symmetry_space_group_name_H-M 'P n a 21'
_atom_sites_solution_hydrogens none
_atom_sites_solution_primary direct
_atom_sites_solution_secondary difmap
_audit_creation_method SHELXL-97
_cell_angle_alpha 90.00
_cell_angle_beta 90.00
_cell_angle_gamma 90.00
_cell_formula_units_Z 4
_cell_length_a 7.9057(3)
_cell_length_b 11.0964(4)
_cell_length_c 5.9676(2)
_cell_measurement_reflns_used 3777
_cell_measurement_temperature 170(2)
_cell_measurement_theta_max 27.45
_cell_measurement_theta_min 3.88
_cell_volume 523.51(3)
_computing_structure_refinement 'SHELXL-97 (Sheldrick, 1997)'
_computing_structure_solution 'SHELXS-97 (Sheldrick, 1990)'
_diffrn_ambient_temperature 170(2)
_diffrn_measured_fraction_theta_full 0.998
_diffrn_measured_fraction_theta_max 0.998
_diffrn_measurement_device_type 'CCD area detector'
_diffrn_measurement_method 'phi and omega scans'
_diffrn_radiation_monochromator graphite
_diffrn_radiation_source 'fine-focus sealed tube'
_diffrn_radiation_type MoK\a
_diffrn_radiation_wavelength 0.71073
_diffrn_reflns_av_R_equivalents 0.0835
_diffrn_reflns_av_sigmaI/netI 0.0498
_diffrn_reflns_limit_h_max 8
_diffrn_reflns_limit_h_min -10
_diffrn_reflns_limit_k_max 14
_diffrn_reflns_limit_k_min -14
_diffrn_reflns_limit_l_max 7
_diffrn_reflns_limit_l_min -7
_diffrn_reflns_number 10239
_diffrn_reflns_theta_full 27.47
_diffrn_reflns_theta_max 27.47
_diffrn_reflns_theta_min 3.16
_exptl_absorpt_coefficient_mu 0.679
_exptl_absorpt_correction_T_max 0.7456
_exptl_absorpt_correction_T_min 0.6602
_exptl_absorpt_correction_type multi-scan
_exptl_crystal_colour colorless
_exptl_crystal_density_diffrn 1.775
_exptl_crystal_density_method 'not measured'
_exptl_crystal_description block
_exptl_crystal_F_000 289
_exptl_crystal_size_max 0.05
_exptl_crystal_size_mid 0.03
_exptl_crystal_size_min 0.02
_refine_diff_density_max 0.472
_refine_diff_density_min -0.525
_refine_diff_density_rms 0.117
_refine_ls_abs_structure_details 'Flack H D (1983), Acta Cryst. A39, 876-881'
_refine_ls_abs_structure_Flack 0(10)
_refine_ls_extinction_method none
_refine_ls_goodness_of_fit_ref 1.151
_refine_ls_hydrogen_treatment none
_refine_ls_matrix_type full
_refine_ls_number_parameters 84
_refine_ls_number_reflns 1207
_refine_ls_number_restraints 39
_refine_ls_restrained_S_all 1.134
_refine_ls_R_factor_all 0.0733
_refine_ls_R_factor_gt 0.0612
_refine_ls_shift/su_max 0.000
_refine_ls_shift/su_mean 0.000
_refine_ls_structure_factor_coef Fsqd
_refine_ls_weighting_details 'calc w=1/[\s^2^(Fo^2^)+(0.0187P)^2^+2.5842P] where P=(Fo^2^+2Fc^2^)/3'
_refine_ls_weighting_scheme calc
_refine_ls_wR_factor_gt 0.1123
_refine_ls_wR_factor_ref 0.1166
_reflns_number_gt 1085
_reflns_number_total 1207
_reflns_threshold_expression >2sigma(I)
_cod_data_source_file K0.3(NH4)1.7PO3F.cif
_cod_data_source_block K0.3(NH4)1.7PO3F-HTP-170K
_cod_depositor_comments
;
The following automatic conversions were performed:

data item '_symmetry_cell_setting' value 'Orthorhombic' was changed
to 'orthorhombic' in accordance with the
/home/data/users/saulius/crontab/automatic-downloads/rss-feeds/ACS/lib/dictionaries/cif_core.dic
dictionary named 'cif_core.dic' version 2.4.2 last updated on
2011-04-26.

Automatic conversion script
Id: cif_fix_values 7556 2019-12-06 15:28:31Z antanas 

 Adding full bibliography for 4134470--4134505.cif.
;
_cod_original_sg_symbol_H-M 'Pna2(1) '
_cod_original_formula_sum 'H6.89 F K0.28 N1.72 O3 P'
_cod_database_code 4134492

loop_
_symmetry_equiv_pos_as_xyz
'x, y, z'
'-x, -y, z+1/2'
'x+1/2, -y+1/2, z'
'-x+1/2, y+1/2, z+1/2'

loop_
_atom_site_label
_atom_site_type_symbol
_atom_site_fract_x
_atom_site_fract_y
_atom_site_fract_z
_atom_site_U_iso_or_equiv
_atom_site_adp_type
_atom_site_occupancy
_atom_site_symmetry_multiplicity
_atom_site_calc_flag
_atom_site_refinement_flags
_atom_site_disorder_assembly
_atom_site_disorder_group
K K -0.0790(2) 0.19083(16) -0.7599(5) 0.0106(6) Uani 0.277(6) 1 d P . 1
P P -0.18817(13) -0.12639(9) -0.7648(2) 0.0094(2) Uani 1 1 d . . .
F F 0.0034(3) -0.0805(2) -0.7672(8) 0.0242(6) Uani 1 1 d . . .
O1 O -0.2853(4) -0.0148(3) -0.8287(5) 0.0130(8) Uani 1 1 d . . .
O2 O -0.1931(5) -0.2265(3) -0.9317(6) 0.0209(8) Uani 1 1 d . . .
O3 O -0.2164(4) -0.1616(3) -0.5233(6) 0.0163(7) Uiso 1 1 d . . .
N2 N -0.0790(2) 0.19083(16) -0.7599(5) 0.0106(6) Uani 0.723(6) 1 d PD . 2
H6 H -0.138(4) 0.226(3) -0.855(5) 0.013 Uiso 0.723(6) 1 d PD . 2
H8 H -0.123(4) 0.125(2) -0.731(7) 0.013 Uiso 0.723(6) 1 d PD . 2
H7 H -0.079(5) 0.233(3) -0.645(5) 0.013 Uiso 0.723(6) 1 d PD . 2
H5 H 0.017(3) 0.182(3) -0.807(6) 0.013 Uiso 0.723(6) 1 d PD . 2
N1 N -0.6411(4) -0.0374(3) -0.7820(8) 0.0125(8) Uani 1 1 d D . .
H2 H -0.664(4) -0.025(3) -0.646(3) 0.015 Uiso 1 1 d D . .
H3 H -0.697(3) 0.012(2) -0.862(5) 0.015 Uiso 1 1 d D . .
H1 H -0.537(2) -0.028(3) -0.804(6) 0.015 Uiso 1 1 d D . .
H4 H -0.669(4) -0.1085(17) -0.817(5) 0.015 Uiso 1 1 d D . .

loop_
_atom_site_aniso_label
_atom_site_aniso_U_11
_atom_site_aniso_U_22
_atom_site_aniso_U_33
_atom_site_aniso_U_23
_atom_site_aniso_U_13
_atom_site_aniso_U_12
K 0.0067(10) 0.0111(10) 0.0139(10) -0.0014(13) 0.0005(12) 0.0011(7)
P 0.0072(4) 0.0130(5) 0.0080(4) -0.0003(7) -0.0008(6) -0.0006(4)
F 0.0090(12) 0.0265(13) 0.0371(16) 0.003(2) 0.004(2) -0.0016(10)
O1 0.0108(16) 0.0184(16) 0.0098(16) 0.0013(13) -0.0013(12) -0.0039(13)
O2 0.024(2) 0.0176(18) 0.0211(18) -0.0034(16) 0.0007(17) 0.0024(16)
N2 0.0067(10) 0.0111(10) 0.0139(10) -0.0014(13) 0.0005(12) 0.0011(7)
N1 0.0107(16) 0.0197(18) 0.007(2) 0.003(2) -0.002(2) 0.0024(13)

loop_
_atom_type_symbol
_atom_type_description
_atom_type_scat_dispersion_real
_atom_type_scat_dispersion_imag
_atom_type_scat_source
F F 0.0171 0.0103 'International Tables Vol C Tables 4.2.6.8 and 6.1.1.4'
H H 0.0000 0.0000 'International Tables Vol C Tables 4.2.6.8 and 6.1.1.4'
K K 0.2009 0.2494 'International Tables Vol C Tables 4.2.6.8 and 6.1.1.4'
N N 0.0061 0.0033 'International Tables Vol C Tables 4.2.6.8 and 6.1.1.4'
O O 0.0106 0.0060 'International Tables Vol C Tables 4.2.6.8 and 6.1.1.4'
P P 0.1023 0.0942 'International Tables Vol C Tables 4.2.6.8 and 6.1.1.4'

loop_
_geom_angle_atom_site_label_1
_geom_angle_atom_site_label_2
_geom_angle_atom_site_label_3
_geom_angle
_geom_angle_site_symmetry_1
_geom_angle_site_symmetry_3
_geom_angle_publ_flag
O3 K O2 80.18(11) 4_454 4_455 ?
O3 K O3 103.45(14) 4_454 2_554 ?
O2 K O3 161.95(13) 4_455 2_554 ?
O3 K O1 93.30(12) 4_454 . ?
O2 K O1 89.71(11) 4_455 . ?
O3 K O1 107.55(12) 2_554 . ?
O3 K O2 136.24(11) 4_454 2 ?
O2 K O2 87.76(13) 4_455 2 ?
O3 K O2 77.40(11) 2_554 2 ?
O1 K O2 128.79(13) . 2 ?
O3 K F 133.54(14) 4_454 . ?
O2 K F 117.64(13) 4_455 . ?
O3 K F 72.90(10) 2_554 . ?
O1 K F 48.15(8) . . ?
O2 K F 89.21(11) 2 . ?
O3 K F 147.22(12) 4_454 2 ?
O2 K F 67.05(11) 4_455 2 ?
O3 K F 107.94(10) 2_554 2 ?
O1 K F 86.18(10) . 2 ?
O2 K F 46.40(9) 2 2 ?
F K F 66.71(8) . 2 ?
O3 K F 78.86(11) 4_454 2_554 ?
O2 K F 150.45(12) 4_455 2_554 ?
O3 K F 45.85(9) 2_554 2_554 ?
O1 K F 71.02(10) . 2_554 ?
O2 K F 121.74(10) 2 2_554 ?
F K F 65.71(8) . 2_554 ?
F K F 130.91(10) 2 2_554 ?
O3 K P 115.34(10) 4_454 . ?
O2 K P 99.78(9) 4_455 . ?
O3 K P 94.61(9) 2_554 . ?
O1 K P 23.08(7) . . ?
O2 K P 108.10(10) 2 . ?
F K P 25.98(5) . . ?
F K P 71.60(7) 2 . ?
F K P 71.18(7) 2_554 . ?
O3 K P 153.48(11) 4_454 2 ?
O2 K P 82.70(11) 4_455 2 ?
O3 K P 87.16(9) 2_554 2 ?
O1 K P 106.76(9) . 2 ?
O2 K P 22.40(7) 2 2 ?
F K P 72.66(9) . 2 ?
F K P 25.52(5) 2 2 ?
F K P 123.63(7) 2_554 2 ?
P K P 87.41(6) . 2 ?
O3 K P 89.18(11) 4_454 2_554 ?
O2 K P 169.14(11) 4_455 2_554 ?
O3 K P 21.23(8) 2_554 2_554 ?
O1 K P 93.11(9) . 2_554 ?
O2 K P 98.58(9) 2 2_554 ?
F K P 71.52(9) . 2_554 ?
F K P 123.59(7) 2 2_554 ?
F K P 25.20(5) 2_554 2_554 ?
P K P 86.70(5) . 2_554 ?
P K P 106.45(5) 2 2_554 ?
O3 K K 111.43(10) 4_454 3 ?
O2 K K 120.30(10) 4_455 3 ?
O3 K K 41.76(8) 2_554 3 ?
O1 K K 143.11(10) . 3 ?
O2 K K 42.46(9) 2 3 ?
F K K 96.17(7) . 3 ?
F K K 86.79(5) 2 3 ?
F K K 86.87(5) 2_554 3 ?
P K K 122.15(6) . 3 ?
P K K 61.27(3) 2 3 ?
P K K 61.67(3) 2_554 3 ?
O3 K H6 10(2) 4_454 . ?
O2 K H6 88(2) 4_455 . ?
O3 K H6 98(2) 2_554 . ?
O1 K H6 87(2) . . ?
O2 K H6 144(2) 2 . ?
F K H6 124(2) . . ?
F K H6 154(2) 2 . ?
F K H6 69(2) 2_554 . ?
P K H6 108(2) . . ?
P K H6 163(2) 2 . ?
P K H6 82(2) 2_554 . ?
K K H6 113(2) 3 . ?
O3 K H8 113(2) 4_454 . ?
O2 K H8 83(3) 4_455 . ?
O3 K H8 111(3) 2_554 . ?
O1 K H8 23(3) . . ?
O2 K H8 107(3) 2 . ?
F K H8 40(2) . . ?
F K H8 63(3) 2 . ?
F K H8 87(3) 2_554 . ?
P K H8 17(3) . . ?
P K H8 84(3) 2 . ?
P K H8 104(3) 2_554 . ?
K K H8 133(2) 3 . ?
H6 K H8 108(2) . . ?
O3 K H7 98(3) 4_454 . ?
O2 K H7 41(3) 4_455 . ?
O3 K H7 121(3) 2_554 . ?
O1 K H7 125(3) . . ?
O2 K H7 51(3) 2 . ?
F K H7 124(3) . . ?
F K H7 57(3) 2 . ?
F K H7 164(3) 2_554 . ?
P K H7 124(3) . . ?
P K H7 56(3) 2 . ?
P K H7 140(3) 2_554 . ?
K K H7 80(3) 3 . ?
H6 K H7 108(2) . . ?
H8 K H7 109(2) . . ?
O3 K H5 114(3) 4_454 . ?
O2 K H5 151(3) 4_455 . ?
O3 K H5 13(3) 2_554 . ?
O1 K H5 113(3) . . ?
O2 K H5 64(3) 2 . ?
F K H5 72(3) . . ?
F K H5 96(3) 2 . ?
F K H5 58(3) 2_554 . ?
P K H5 96(3) . . ?
P K H5 74(3) 2 . ?
P K H5 34(3) 2_554 . ?
K K H5 32(3) 3 . ?
H6 K H5 110(2) . . ?
H8 K H5 111(2) . . ?
H7 K H5 110(2) . . ?
O2 P O1 115.4(2) . . ?
O2 P O3 116.2(2) . . ?
O1 P O3 112.26(19) . . ?
O2 P F 104.8(2) . . ?
O1 P F 102.65(17) . . ?
O3 P F 103.4(2) . . ?
O2 P K 137.26(16) . . ?
O1 P K 47.54(12) . . ?
O3 P K 106.17(15) . . ?
F P K 57.65(10) . . ?
O2 P K 48.57(15) . 2_554 ?
O1 P K 104.34(13) . 2_554 ?
O3 P K 142.78(14) . 2_554 ?
F P K 60.89(16) . 2_554 ?
K P K 93.34(6) . 2_554 ?
O2 P K 114.15(15) . 2 ?
O1 P K 130.36(13) . 2 ?
O3 P K 42.83(14) . 2 ?
F P K 62.23(16) . 2 ?
K P K 92.56(6) . 2 ?
K P K 106.45(5) 2_554 2 ?
P F K 96.37(12) . . ?
P F K 93.60(18) . 2_554 ?
K F K 114.91(14) . 2_554 ?
P F K 92.57(17) . 2 ?
K F K 112.67(15) . 2 ?
K F K 130.91(10) 2_554 2 ?
P O1 K 109.38(16) . . ?
P O2 K 136.4(2) . 4_444 ?
P O2 K 109.03(19) . 2_554 ?
K O2 K 92.79(14) 4_444 2_554 ?
P O3 K 140.9(2) . 4_445 ?
P O3 K 115.94(18) . 2 ?
K O3 K 95.62(14) 4_445 2 ?
H2 N1 H3 109.0(19) . . ?
H2 N1 H1 110(2) . . ?
H3 N1 H1 110(2) . . ?
H2 N1 H4 110(2) . . ?
H3 N1 H4 109(2) . . ?
H1 N1 H4 110(2) . . ?

loop_
_geom_bond_atom_site_label_1
_geom_bond_atom_site_label_2
_geom_bond_distance
_geom_bond_site_symmetry_2
_geom_bond_publ_flag
K O3 2.788(4) 4_454 ?
K O2 2.815(5) 4_455 ?
K O3 2.834(4) 2_554 ?
K O1 2.835(4) . ?
K O2 2.936(5) 2 ?
K F 3.081(3) . ?
K F 3.240(5) 2 ?
K F 3.320(5) 2_554 ?
K P 3.624(2) . ?
K P 3.702(3) 2 ?
K P 3.749(3) 2_554 ?
K K 4.1653(11) 3 ?
K H6 0.833(17) . ?
K H8 0.824(17) . ?
K H7 0.829(18) . ?
K H5 0.811(18) . ?
P O2 1.492(4) . ?
P O1 1.506(3) . ?
P O3 1.510(4) . ?
P F 1.598(3) . ?
P K 3.702(3) 2_554 ?
P K 3.749(3) 2 ?
F K 3.240(5) 2_554 ?
F K 3.320(5) 2 ?
O2 K 2.815(5) 4_444 ?
O2 K 2.936(5) 2_554 ?
O3 K 2.788(4) 4_445 ?
O3 K 2.834(4) 2 ?
N1 H2 0.842(16) . ?
N1 H3 0.849(17) . ?
N1 H1 0.842(16) . ?
N1 H4 0.846(17) . ?

loop_
_geom_hbond_atom_site_label_D
_geom_hbond_atom_site_label_H
_geom_hbond_atom_site_label_A
_geom_hbond_distance_DH
_geom_hbond_distance_HA
_geom_hbond_distance_DA
_geom_hbond_angle_DHA
_geom_hbond_site_symmetry_A
N2 H8 O1 0.824(17) 2.10(3) 2.835(4) 148(4) .
N2 H8 F 0.824(17) 2.50(3) 3.081(3) 128(3) .
N1 H1 O1 0.842(16) 1.998(17) 2.838(5) 174(3) .
